data_7055684
loop_
_publ_author_name
'Gushchin, Artem L.'
'Hernandez-Molina, Rita'
'Anyushin, Alexander V.'
'Gallyamov, Marsel R.'
'Gonzalez-Platas, Javier'
'Moroz, Nikolay K.'
'Sokolov, Maxim N.'

_publ_section_title
;
 Synthesis, structure and NMR studies of trinuclear Mo3S4clusters
 coordinated with dithiophosphate and chiral carboxylate ligands
;
_journal_issue 9
_journal_name_full 'New J. Chem.'
_journal_page_first 7612
_journal_paper_doi 10.1039/C6NJ01303A
_journal_volume 40
_journal_year 2016
_chemical_formula_moiety 'C25 H42 Mo3 N O9 P3 S10'
_chemical_formula_sum 'C25 H42 Mo3 N O9 P3 S10'
_chemical_formula_weight 1201.92
_space_group_crystal_system triclinic
_space_group_IT_number 2
_space_group_name_Hall '-P 1'
_space_group_name_H-M_alt 'P -1'
_symmetry_space_group_name_Hall '-P 1'
_symmetry_space_group_name_H-M 'P -1'
_atom_sites_solution_hydrogens geom
_atom_sites_solution_primary direct
_audit_creation_date 2016-06-15
_audit_creation_method
;
Olex2 1.2-ac21
(compiled 2015.09.16 svn.r134, GUI svn.r4998)
;
_audit_update_record
;
2016-06-30 deposited with the CCDC.
2016-07-07 downloaded from the CCDC.
;
_cell_angle_alpha 112.477(5)
_cell_angle_beta 101.227(5)
_cell_angle_gamma 103.666(5)
_cell_formula_units_Z 2
_cell_length_a 11.6738(5)
_cell_length_b 13.8873(10)
_cell_length_c 16.3146(13)
_cell_measurement_reflns_used 8756
_cell_measurement_temperature 293(2)
_cell_measurement_theta_max 2.42
_cell_measurement_theta_min 25.0
_cell_volume 2251.9(3)
_computing_cell_refinement 'HKL Scalepack (Otwinowski & Minor 1997)'
_computing_data_collection 'COLLECT (Hooft, R.W.W. 1998)'
_computing_data_reduction 'HKL Denzo and Scalepack (Otwinowski & Minor 1997)'
_computing_molecular_graphics 'Olex2 (Dolomanov et al., 2009)'
_computing_publication_material 'Olex2 (Dolomanov et al., 2009)'
_computing_structure_refinement 'ShelXL (Sheldrick, 2008)'
_computing_structure_solution 'ShelXT (Sheldrick, 2015)'
_diffrn_ambient_temperature 293(2)
_diffrn_detector_area_resol_mean 9
_diffrn_measured_fraction_theta_full 0.999
_diffrn_measured_fraction_theta_max 0.954
_diffrn_measurement_device_type KappaCCD
_diffrn_measurement_method CCD
_diffrn_radiation_type MoK\a
_diffrn_radiation_wavelength 0.71073
_diffrn_reflns_av_R_equivalents 0.0641
_diffrn_reflns_av_unetI/netI 0.0695
_diffrn_reflns_Laue_measured_fraction_full 0.999
_diffrn_reflns_Laue_measured_fraction_max 0.954
_diffrn_reflns_limit_h_max 15
_diffrn_reflns_limit_h_min -15
_diffrn_reflns_limit_k_max 17
_diffrn_reflns_limit_k_min -18
_diffrn_reflns_limit_l_max 21
_diffrn_reflns_limit_l_min -21
_diffrn_reflns_number 45331
_diffrn_reflns_point_group_measured_fraction_full 0.999
_diffrn_reflns_point_group_measured_fraction_max 0.954
_diffrn_reflns_theta_full 25.242
_diffrn_reflns_theta_max 28.634
_diffrn_reflns_theta_min 2.414
_diffrn_source Sealed-tube
_exptl_absorpt_coefficient_mu 1.437
_exptl_absorpt_correction_T_max 0.912
_exptl_absorpt_correction_T_min 0.874
_exptl_absorpt_correction_type multi-scan
_exptl_absorpt_process_details
;
SADABS v.2.10 (Bruker,2003) was used for absorption correction.
R(int) was 0.0625 before and 0.0553 after correction.
The Ratio of minimum to maximum transmission is 0.7343.
The \l/2 correction factor is 0.0015.
;
_exptl_crystal_colour 'dark brown'
_exptl_crystal_colour_modifier dark
_exptl_crystal_colour_primary brown
_exptl_crystal_density_diffrn 1.773
_exptl_crystal_description prism
_exptl_crystal_F_000 1204
_exptl_crystal_size_max 0.112
_exptl_crystal_size_mid 0.078
_exptl_crystal_size_min 0.064
_refine_diff_density_max 0.558
_refine_diff_density_min -0.622
_refine_diff_density_rms 0.105
_refine_ls_extinction_coef 0.0031(2)
_refine_ls_extinction_expression Fc^*^=kFc[1+0.001xFc^2^\l^3^/sin(2\q)]^-1/4^
_refine_ls_extinction_method 'SHELXL-2014/7 (Sheldrick 2014'
_refine_ls_goodness_of_fit_ref 1.183
_refine_ls_hydrogen_treatment constr
_refine_ls_matrix_type full
_refine_ls_number_parameters 487
_refine_ls_number_reflns 11042
_refine_ls_number_restraints 0
_refine_ls_restrained_S_all 1.183
_refine_ls_R_factor_all 0.0743
_refine_ls_R_factor_gt 0.0490
_refine_ls_shift/su_max 0.001
_refine_ls_shift/su_mean 0.000
_refine_ls_structure_factor_coef Fsqd
_refine_ls_weighting_details 'w=1/[\s^2^(Fo^2^)+2.4439P] where P=(Fo^2^+2Fc^2^)/3'
_refine_ls_weighting_scheme calc
_refine_ls_wR_factor_gt 0.0903
_refine_ls_wR_factor_ref 0.0968
_reflns_Friedel_coverage 0.000
_reflns_number_gt 8483
_reflns_number_total 11042
_reflns_threshold_expression 'I > 2\s(I)'
_cod_data_source_file c6nj01303a2.cif
_cod_data_source_block sad
_cod_depositor_comments 'Adding full bibliography for 7055684--7055685.cif.'
_cod_database_code 7055684
_shelx_space_group_comment
;
The symmetry employed for this shelxl refinement is uniquely defined
by the following loop, which should always be used as a source of
symmetry information in preference to the above space-group names.
They are only intended as comments.
;
_olex2_refinement_description
;
1. Fixed Uiso
 At 1.2 times of:
  All C(H) groups, All C(H,H) groups
 At 1.5 times of:
  All C(H,H,H) groups, All C(H,H,H,H,H,H) groups, All O(H) groups
2. Uiso/Uaniso restraints and constraints
Uanis(C9A) = Uanis(C9)
Uanis(C5A) = Uanis(C5)
3. Others
 Sof(H19)=Sof(O10)=Sof(H10)=1-FVAR(1)
 Sof(H19A)=Sof(O9)=Sof(H9)=FVAR(1)
 Sof(H6BD)=Sof(H6BE)=Sof(H6BF)=Sof(C5A)=Sof(H5AA)=Sof(H5AB)=1-FVAR(2)
 Sof(H6AA)=Sof(H6AB)=Sof(H6AC)=Sof(C5)=Sof(H5A)=Sof(H5B)=FVAR(2)
 Sof(H10D)=Sof(H10E)=Sof(H10F)=Sof(C9A)=Sof(H9AA)=Sof(H9AB)=1-FVAR(3)
 Sof(H10A)=Sof(H10B)=Sof(H10C)=Sof(C9)=Sof(H9A)=Sof(H9B)=FVAR(3)
4.a Ternary CH refined with riding coordinates:
 C19(H19A), C19(H19)
4.b Secondary CH2 refined with riding coordinates:
 C3(H3A,H3B), C7(H7A,H7B), C1(H1A,H1B), C11(H11A,H11B), C5(H5A,H5B), C9(H9A,
 H9B), C5A(H5AA,H5AB), C9A(H9AA,H9AB)
4.c Aromatic/amide H refined with riding coordinates:
 C17(H17), C16(H16), C13(H13), C25(H25), C14(H14), C15(H15), C21(H21),
 C24(H24), C23(H23), C22(H22)
4.d Idealised Me refined as rotating group:
 C6(H6AA,H6AB,H6AC), C6(H6BD,H6BE,H6BF), C4(H4A,H4B,H4C), C10(H10A,H10B,H10C),
 C10(H10D,H10E,H10F), C8(H8A,H8B,H8C), C2(H2A,H2B,H2C), C12(H12A,H12B,H12C)
4.e Idealised tetrahedral OH refined as rotating group:
 O9(H9), O10(H10)
;
_shelx_shelxl_version_number 2014/7
_olex2_submission_special_instructions 'No special instructions were received'

loop_
_space_group_symop_operation_xyz
'x, y, z'
'-x, -y, -z'

loop_
_atom_site_label
_atom_site_type_symbol
_atom_site_fract_x
_atom_site_fract_y
_atom_site_fract_z
_atom_site_U_iso_or_equiv
_atom_site_adp_type
_atom_site_occupancy
_atom_site_site_symmetry_order
_atom_site_calc_flag
_atom_site_refinement_flags_posn
_atom_site_refinement_flags_occupancy
_atom_site_disorder_assembly
_atom_site_disorder_group
Mo3 Mo 0.80579(3) 0.63483(3) 0.40597(2) 0.02982(10) Uani 1 1 d . . . .
Mo1 Mo 0.78213(3) 0.75185(3) 0.30343(2) 0.03281(11) Uani 1 1 d . . . .
Mo2 Mo 0.83508(3) 0.56389(3) 0.23156(2) 0.03207(10) Uani 1 1 d . . . .
S1 S 0.65117(8) 0.57512(8) 0.26433(7) 0.0316(2) Uani 1 1 d . . . .
S3 S 0.96554(9) 0.58023(9) 0.36437(8) 0.0390(3) Uani 1 1 d . . . .
S10 S 0.91829(9) 0.66966(10) 0.57137(8) 0.0420(3) Uani 1 1 d . . . .
S2 S 0.94891(10) 0.73568(9) 0.25060(8) 0.0412(3) Uani 1 1 d . . . .
S4 S 0.89408(10) 0.82158(9) 0.45697(8) 0.0416(3) Uani 1 1 d . . . .
P3 P 0.76628(10) 0.68693(10) 0.60370(8) 0.0394(3) Uani 1 1 d . . . .
S9 S 0.64159(10) 0.66052(10) 0.48766(8) 0.0415(3) Uani 1 1 d . . . .
S8 S 0.71612(10) 0.35926(9) 0.14892(9) 0.0471(3) Uani 1 1 d . . . .
S5 S 0.59495(11) 0.80587(10) 0.32615(10) 0.0520(3) Uani 1 1 d . . . .
P2 P 0.84838(12) 0.33873(10) 0.08945(9) 0.0485(3) Uani 1 1 d . . . .
P1 P 0.68254(13) 0.94994(10) 0.32880(9) 0.0527(3) Uani 1 1 d . . . .
S7 S 0.97920(11) 0.48664(11) 0.14518(9) 0.0542(3) Uani 1 1 d . . . .
O8 O 0.6856(3) 0.7060(2) 0.1565(2) 0.0422(7) Uani 1 1 d . . . .
O7 O 0.7330(3) 0.5512(2) 0.09435(19) 0.0427(7) Uani 1 1 d . . . .
O6 O 0.7901(3) 0.8014(3) 0.6884(2) 0.0532(8) Uani 1 1 d . . . .
O2 O 0.6030(3) 0.9741(3) 0.2544(2) 0.0664(10) Uani 1 1 d . . . .
O5 O 0.7160(3) 0.6135(3) 0.6495(3) 0.0627(10) Uani 1 1 d . . . .
N1 N 0.7173(3) 0.4531(3) 0.3855(2) 0.0343(8) Uani 1 1 d . . . .
O4 O 0.8919(3) 0.2437(3) 0.0974(2) 0.0653(10) Uani 1 1 d . . . .
O3 O 0.7975(4) 0.2829(3) -0.0206(2) 0.0725(11) Uani 1 1 d . . . .
O1 O 0.6875(4) 1.0533(3) 0.4171(2) 0.0710(11) Uani 1 1 d . . . .
C18 C 0.6861(4) 0.6234(4) 0.0898(3) 0.0422(11) Uani 1 1 d . . . .
C20 C 0.7006(4) 0.7008(4) -0.0246(3) 0.0434(11) Uani 1 1 d . . . .
C19 C 0.6245(4) 0.6097(4) -0.0083(3) 0.0523(12) Uani 1 1 d . . . .
H19A H 0.5398 0.6112 -0.0149 0.063 Uiso 0.511(7) 1 calc R P A 2
H19 H 0.6091 0.5357 -0.0576 0.063 Uiso 0.489(7) 1 calc R P A 1
C17 C 0.7871(4) 0.3964(4) 0.4061(3) 0.0459(11) Uani 1 1 d . . . .
H17 H 0.8729 0.4315 0.4307 0.055 Uiso 1 1 calc R . . .
C16 C 0.7393(5) 0.2904(4) 0.3931(4) 0.0595(14) Uani 1 1 d . . . .
H16 H 0.7915 0.2546 0.4088 0.071 Uiso 1 1 calc R . . .
C13 C 0.5945(4) 0.3986(3) 0.3493(3) 0.0406(10) Uani 1 1 d . . . .
H13 H 0.5437 0.4356 0.3338 0.049 Uiso 1 1 calc R . . .
C25 C 0.6441(5) 0.7527(5) -0.0664(4) 0.0797(19) Uani 1 1 d . . . .
H25 H 0.5578 0.7313 -0.0860 0.096 Uiso 1 1 calc R . . .
C3 C 0.5739(6) 0.9059(4) 0.1553(4) 0.0720(16) Uani 1 1 d . . . .
H3A H 0.5300 0.8292 0.1389 0.086 Uiso 1 1 calc R . . .
H3B H 0.6498 0.9101 0.1388 0.086 Uiso 1 1 calc R . . .
C14 C 0.5385(4) 0.2914(4) 0.3334(3) 0.0498(12) Uani 1 1 d . . . .
H14 H 0.4527 0.2571 0.3078 0.060 Uiso 1 1 calc R . . .
C15 C 0.6124(5) 0.2367(4) 0.3563(4) 0.0628(14) Uani 1 1 d . . . .
H15 H 0.5777 0.1644 0.3472 0.075 Uiso 1 1 calc R . . .
C6 C 0.7478(6) 0.2767(6) -0.1692(4) 0.089(2) Uani 1 1 d . . . .
H6AA H 0.8232 0.2625 -0.1746 0.134 Uiso 0.764(13) 1 calc GR P B 1
H6AB H 0.7306 0.3185 -0.2024 0.134 Uiso 0.764(13) 1 calc GR P B 1
H6AC H 0.6804 0.2076 -0.1956 0.134 Uiso 0.764(13) 1 calc GR P B 1
H6BD H 0.7104 0.1988 -0.1890 0.134 Uiso 0.236(13) 1 calc GR P B 2
H6BE H 0.7884 0.2873 -0.2125 0.134 Uiso 0.236(13) 1 calc GR P B 2
H6BF H 0.6847 0.3103 -0.1675 0.134 Uiso 0.236(13) 1 calc GR P B 2
C21 C 0.8282(5) 0.7350(5) 0.0031(4) 0.0743(17) Uani 1 1 d . . . .
H21 H 0.8691 0.7006 0.0317 0.089 Uiso 1 1 calc R . . .
O9 O 0.6224(7) 0.5027(6) -0.0812(5) 0.071(3) Uani 0.511(7) 1 d . P A 2
H9 H 0.5641 0.4515 -0.0872 0.106 Uiso 0.511(7) 1 calc GR P A 2
C4 C 0.4948(6) 0.9478(5) 0.1043(5) 0.096(2) Uani 1 1 d . . . .
H4A H 0.4793 0.9072 0.0383 0.145 Uiso 1 1 calc GR . . .
H4B H 0.5367 1.0251 0.1243 0.145 Uiso 1 1 calc GR . . .
H4C H 0.4173 0.9380 0.1174 0.145 Uiso 1 1 calc GR . . .
C7 C 0.9326(6) 0.2414(5) 0.1852(4) 0.0742(17) Uani 1 1 d . . . .
H7A H 0.9236 0.3034 0.2343 0.089 Uiso 1 1 calc R . . .
H7B H 1.0197 0.2487 0.2001 0.089 Uiso 1 1 calc R . . .
C10 C 0.6869(5) 0.4693(5) 0.6955(5) 0.0821(18) Uani 1 1 d . . . .
H10A H 0.7496 0.5216 0.7540 0.123 Uiso 0.770(9) 1 calc GR P C 1
H10B H 0.6922 0.3967 0.6794 0.123 Uiso 0.770(9) 1 calc GR P C 1
H10C H 0.6063 0.4683 0.7009 0.123 Uiso 0.770(9) 1 calc GR P C 1
H10D H 0.6177 0.4832 0.7152 0.123 Uiso 0.230(9) 1 calc GR P C 2
H10E H 0.7347 0.4492 0.7372 0.123 Uiso 0.230(9) 1 calc GR P C 2
H10F H 0.6570 0.4098 0.6331 0.123 Uiso 0.230(9) 1 calc GR P C 2
C24 C 0.7132(7) 0.8364(6) -0.0799(5) 0.110(3) Uani 1 1 d . . . .
H24 H 0.6733 0.8718 -0.1079 0.131 Uiso 1 1 calc R . . .
C1 C 0.7512(7) 1.0741(6) 0.5110(4) 0.090(2) Uani 1 1 d . . . .
H1A H 0.7375 1.0042 0.5144 0.108 Uiso 1 1 calc R . . .
H1B H 0.8399 1.1090 0.5258 0.108 Uiso 1 1 calc R . . .
C23 C 0.8379(7) 0.8682(6) -0.0533(5) 0.094(2) Uani 1 1 d . . . .
H23 H 0.8837 0.9240 -0.0643 0.113 Uiso 1 1 calc R . . .
C11 C 0.8310(6) 0.9054(4) 0.6814(5) 0.086(2) Uani 1 1 d . . . .
H11A H 0.9158 0.9206 0.6799 0.103 Uiso 1 1 calc R . . .
H11B H 0.7791 0.8971 0.6233 0.103 Uiso 1 1 calc R . . .
C5 C 0.7617(11) 0.3397(7) -0.0712(5) 0.078(3) Uani 0.764(13) 1 d . P B 1
H5A H 0.8243 0.4125 -0.0459 0.093 Uiso 0.764(13) 1 calc R P B 1
H5B H 0.6837 0.3494 -0.0651 0.093 Uiso 0.764(13) 1 calc R P B 1
C22 C 0.8960(6) 0.8189(6) -0.0108(5) 0.088(2) Uani 1 1 d . . . .
H22 H 0.9824 0.8419 0.0091 0.105 Uiso 1 1 calc R . . .
C8 C 0.8597(8) 0.1380(6) 0.1807(5) 0.124(3) Uani 1 1 d . . . .
H8A H 0.8741 0.0772 0.1358 0.187 Uiso 1 1 calc GR . . .
H8B H 0.7730 0.1288 0.1624 0.187 Uiso 1 1 calc GR . . .
H8C H 0.8837 0.1397 0.2411 0.187 Uiso 1 1 calc GR . . .
C9 C 0.7068(7) 0.5024(6) 0.6210(6) 0.062(2) Uani 0.770(9) 1 d . P C 1
H9A H 0.7824 0.4928 0.6088 0.074 Uiso 0.770(9) 1 calc R P C 1
H9B H 0.6379 0.4555 0.5636 0.074 Uiso 0.770(9) 1 calc R P C 1
C2 C 0.7096(9) 1.1408(9) 0.5745(6) 0.192(6) Uani 1 1 d . . . .
H2A H 0.6806 1.1876 0.5513 0.289 Uiso 1 1 calc GR . . .
H2B H 0.7761 1.1859 0.6325 0.289 Uiso 1 1 calc GR . . .
H2C H 0.6426 1.0961 0.5845 0.289 Uiso 1 1 calc GR . . .
S6 S 0.84727(12) 0.94752(10) 0.31666(10) 0.0562(3) Uani 1 1 d . . . .
C12 C 0.8253(12) 0.9940(6) 0.7552(7) 0.190(5) Uani 1 1 d . . . .
H12A H 0.7400 0.9845 0.7517 0.285 Uiso 1 1 calc GR . . .
H12B H 0.8626 1.0615 0.7521 0.285 Uiso 1 1 calc GR . . .
H12C H 0.8694 0.9978 0.8131 0.285 Uiso 1 1 calc GR . . .
O10 O 0.5039(6) 0.6316(7) 0.0006(6) 0.084(3) Uani 0.489(7) 1 d . P A 1
H10 H 0.4490 0.5730 -0.0146 0.126 Uiso 0.489(7) 1 calc GR P A 1
C5A C 0.838(4) 0.327(2) -0.0774(18) 0.078(3) Uani 0.236(13) 1 d . P B 2
H5AA H 0.9154 0.3167 -0.0831 0.093 Uiso 0.236(13) 1 calc R P B 2
H5AB H 0.8528 0.4065 -0.0485 0.093 Uiso 0.236(13) 1 calc R P B 2
C9A C 0.762(2) 0.566(2) 0.697(2) 0.062(2) Uani 0.230(9) 1 d . P C 2
H9AA H 0.7990 0.6208 0.7617 0.074 Uiso 0.230(9) 1 calc R P C 2
H9AB H 0.8299 0.5479 0.6752 0.074 Uiso 0.230(9) 1 calc R P C 2

loop_
_atom_site_aniso_label
_atom_site_aniso_U_11
_atom_site_aniso_U_22
_atom_site_aniso_U_33
_atom_site_aniso_U_23
_atom_site_aniso_U_13
_atom_site_aniso_U_12
Mo3 0.02762(18) 0.0353(2) 0.0297(2) 0.01916(16) 0.00680(14) 0.01035(14)
Mo1 0.0354(2) 0.0306(2) 0.0336(2) 0.01904(16) 0.00723(15) 0.00827(15)
Mo2 0.03116(19) 0.0349(2) 0.0303(2) 0.01689(16) 0.00778(15) 0.00917(15)
S1 0.0282(5) 0.0338(5) 0.0342(6) 0.0204(5) 0.0045(4) 0.0084(4)
S3 0.0309(5) 0.0536(7) 0.0396(6) 0.0264(5) 0.0103(5) 0.0179(5)
S10 0.0351(6) 0.0630(7) 0.0349(6) 0.0282(6) 0.0092(5) 0.0199(5)
S2 0.0379(6) 0.0437(6) 0.0399(7) 0.0226(5) 0.0116(5) 0.0044(5)
S4 0.0452(6) 0.0360(6) 0.0344(6) 0.0153(5) 0.0060(5) 0.0045(5)
P3 0.0432(6) 0.0466(7) 0.0383(7) 0.0250(6) 0.0165(5) 0.0191(5)
S9 0.0361(6) 0.0540(7) 0.0418(7) 0.0253(6) 0.0136(5) 0.0207(5)
S8 0.0473(7) 0.0382(6) 0.0510(8) 0.0176(6) 0.0144(5) 0.0116(5)
S5 0.0545(7) 0.0510(7) 0.0704(9) 0.0386(7) 0.0253(6) 0.0282(6)
P2 0.0608(8) 0.0492(7) 0.0378(7) 0.0195(6) 0.0158(6) 0.0227(6)
P1 0.0766(9) 0.0392(7) 0.0497(8) 0.0255(6) 0.0149(7) 0.0270(6)
S7 0.0488(7) 0.0628(8) 0.0520(8) 0.0222(6) 0.0251(6) 0.0195(6)
O8 0.0486(17) 0.0404(17) 0.0375(18) 0.0236(15) 0.0052(14) 0.0116(14)
O7 0.0486(17) 0.0394(17) 0.0326(17) 0.0163(14) 0.0056(13) 0.0079(14)
O6 0.065(2) 0.053(2) 0.044(2) 0.0207(16) 0.0233(16) 0.0209(16)
O2 0.103(3) 0.047(2) 0.056(2) 0.0282(18) 0.012(2) 0.0406(19)
O5 0.077(2) 0.074(2) 0.088(3) 0.063(2) 0.053(2) 0.045(2)
N1 0.0353(19) 0.042(2) 0.040(2) 0.0267(17) 0.0158(15) 0.0190(16)
O4 0.092(3) 0.068(2) 0.051(2) 0.0280(19) 0.0277(19) 0.048(2)
O3 0.104(3) 0.064(2) 0.039(2) 0.0224(19) 0.016(2) 0.018(2)
O1 0.112(3) 0.053(2) 0.055(2) 0.0233(18) 0.021(2) 0.046(2)
C18 0.041(2) 0.043(3) 0.038(3) 0.027(2) 0.002(2) 0.000(2)
C20 0.051(3) 0.043(3) 0.033(2) 0.021(2) 0.008(2) 0.009(2)
C19 0.060(3) 0.053(3) 0.033(3) 0.024(2) 0.000(2) 0.006(2)
C17 0.044(3) 0.051(3) 0.056(3) 0.035(2) 0.015(2) 0.021(2)
C16 0.061(3) 0.053(3) 0.088(4) 0.045(3) 0.027(3) 0.033(3)
C13 0.040(2) 0.046(3) 0.048(3) 0.028(2) 0.017(2) 0.020(2)
C25 0.054(3) 0.099(5) 0.102(5) 0.078(4) 0.008(3) 0.010(3)
C3 0.103(4) 0.057(3) 0.046(3) 0.023(3) 0.004(3) 0.027(3)
C14 0.046(3) 0.040(3) 0.065(3) 0.024(2) 0.021(2) 0.014(2)
C15 0.068(4) 0.043(3) 0.091(4) 0.038(3) 0.033(3) 0.022(3)
C6 0.110(5) 0.109(5) 0.049(4) 0.041(4) 0.025(3) 0.027(4)
C21 0.059(3) 0.095(5) 0.091(5) 0.060(4) 0.029(3) 0.027(3)
O9 0.097(6) 0.053(5) 0.044(5) 0.019(4) 0.004(4) 0.014(4)
C4 0.111(5) 0.095(5) 0.078(5) 0.050(4) 0.001(4) 0.030(4)
C7 0.096(4) 0.073(4) 0.054(4) 0.024(3) 0.011(3) 0.047(3)
C10 0.078(4) 0.101(5) 0.096(5) 0.074(4) 0.024(4) 0.030(4)
C24 0.101(6) 0.120(6) 0.132(7) 0.103(6) 0.014(5) 0.018(5)
C1 0.124(5) 0.105(5) 0.050(4) 0.032(4) 0.023(4) 0.064(4)
C23 0.103(5) 0.095(5) 0.084(5) 0.061(4) 0.029(4) -0.001(4)
C11 0.110(5) 0.049(4) 0.089(5) 0.022(3) 0.053(4) 0.010(3)
C5 0.118(8) 0.082(5) 0.041(4) 0.026(4) 0.024(5) 0.050(5)
C22 0.061(4) 0.114(6) 0.092(5) 0.056(5) 0.035(4) 0.013(4)
C8 0.177(8) 0.075(5) 0.095(6) 0.049(4) 0.009(5) 0.007(5)
C9 0.070(5) 0.064(5) 0.068(5) 0.041(4) 0.034(4) 0.021(4)
C2 0.198(10) 0.303(15) 0.057(5) 0.026(7) 0.028(6) 0.156(10)
S6 0.0663(8) 0.0364(7) 0.0641(9) 0.0299(6) 0.0156(6) 0.0061(6)
C12 0.389(16) 0.068(5) 0.176(10) 0.064(6) 0.186(11) 0.090(8)
O10 0.043(4) 0.118(7) 0.075(6) 0.063(6) -0.010(4) -0.010(4)
C5A 0.118(8) 0.082(5) 0.041(4) 0.026(4) 0.024(5) 0.050(5)
C9A 0.070(5) 0.064(5) 0.068(5) 0.041(4) 0.034(4) 0.021(4)

loop_
_atom_type_symbol
_atom_type_description
_atom_type_scat_dispersion_real
_atom_type_scat_dispersion_imag
_atom_type_scat_source
C C 0.0033 0.0016 'International Tables Vol C Tables 4.2.6.8 and 6.1.1.4'
H H 0.0000 0.0000 'International Tables Vol C Tables 4.2.6.8 and 6.1.1.4'
Mo Mo -1.6832 0.6857 'International Tables Vol C Tables 4.2.6.8 and 6.1.1.4'
N N 0.0061 0.0033 'International Tables Vol C Tables 4.2.6.8 and 6.1.1.4'
O O 0.0106 0.0060 'International Tables Vol C Tables 4.2.6.8 and 6.1.1.4'
P P 0.1023 0.0942 'International Tables Vol C Tables 4.2.6.8 and 6.1.1.4'
S S 0.1246 0.1234 'International Tables Vol C Tables 4.2.6.8 and 6.1.1.4'

loop_
_geom_angle_atom_site_label_1
_geom_angle_atom_site_label_2
_geom_angle_atom_site_label_3
_geom_angle
Mo2 Mo3 Mo1 58.563(13)
S1 Mo3 Mo1 53.50(3)
S1 Mo3 Mo2 53.86(3)
S1 Mo3 S10 162.43(4)
S1 Mo3 S9 88.04(4)
S1 Mo3 N1 84.44(8)
S3 Mo3 Mo1 97.88(3)
S3 Mo3 Mo2 52.98(3)
S3 Mo3 S1 105.20(4)
S3 Mo3 S10 86.35(4)
S3 Mo3 S9 159.70(4)
S3 Mo3 N1 86.04(8)
S10 Mo3 Mo1 139.23(3)
S10 Mo3 Mo2 139.33(3)
S4 Mo3 Mo1 52.64(3)
S4 Mo3 Mo2 98.12(3)
S4 Mo3 S1 104.20(4)
S4 Mo3 S3 98.96(4)
S4 Mo3 S10 86.60(4)
S4 Mo3 S9 92.41(4)
S4 Mo3 N1 168.33(9)
S9 Mo3 Mo1 102.38(3)
S9 Mo3 Mo2 141.87(3)
S9 Mo3 S10 77.55(4)
N1 Mo3 Mo1 137.43(8)
N1 Mo3 Mo2 93.31(8)
N1 Mo3 S10 83.19(9)
N1 Mo3 S9 79.91(8)
Mo2 Mo1 Mo3 60.555(14)
S1 Mo1 Mo3 54.01(3)
S1 Mo1 Mo2 54.83(3)
S1 Mo1 S5 83.77(4)
S1 Mo1 S6 158.32(4)
S2 Mo1 Mo3 96.83(3)
S2 Mo1 Mo2 54.31(3)
S2 Mo1 S1 108.57(4)
S2 Mo1 S5 159.47(4)
S2 Mo1 S6 85.76(4)
S4 Mo1 Mo3 52.93(3)
S4 Mo1 Mo2 99.94(3)
S4 Mo1 S1 104.97(4)
S4 Mo1 S2 94.42(4)
S4 Mo1 S5 98.18(4)
S4 Mo1 S6 89.56(4)
S5 Mo1 Mo3 103.70(3)
S5 Mo1 Mo2 137.82(3)
S5 Mo1 S6 78.21(4)
O8 Mo1 Mo3 134.45(8)
O8 Mo1 Mo2 84.93(8)
O8 Mo1 S1 82.47(8)
O8 Mo1 S2 83.77(8)
O8 Mo1 S4 172.51(8)
O8 Mo1 S5 81.64(8)
O8 Mo1 S6 83.07(8)
S6 Mo1 Mo3 142.48(3)
S6 Mo1 Mo2 139.32(3)
Mo1 Mo2 Mo3 60.882(13)
S1 Mo2 Mo3 54.07(3)
S1 Mo2 Mo1 54.52(3)
S1 Mo2 S8 83.44(4)
S1 Mo2 S7 159.01(4)
S3 Mo2 Mo3 53.27(3)
S3 Mo2 Mo1 99.94(3)
S3 Mo2 S1 105.67(4)
S3 Mo2 S2 93.77(4)
S3 Mo2 S8 101.32(4)
S3 Mo2 S7 87.27(4)
S2 Mo2 Mo3 96.91(3)
S2 Mo2 Mo1 54.07(3)
S2 Mo2 S1 108.02(4)
S2 Mo2 S8 157.93(4)
S2 Mo2 S7 87.07(4)
S8 Mo2 Mo3 105.00(3)
S8 Mo2 Mo1 136.68(3)
S8 Mo2 S7 77.75(4)
S7 Mo2 Mo3 140.46(3)
S7 Mo2 Mo1 140.65(3)
O7 Mo2 Mo3 134.54(8)
O7 Mo2 Mo1 83.58(7)
O7 Mo2 S1 82.92(8)
O7 Mo2 S3 171.25(8)
O7 Mo2 S2 81.75(8)
O7 Mo2 S8 81.05(8)
O7 Mo2 S7 85.00(8)
Mo1 S1 Mo3 72.50(3)
Mo1 S1 Mo2 70.65(3)
Mo2 S1 Mo3 72.07(3)
Mo2 S3 Mo3 73.75(3)
P3 S10 Mo3 87.63(5)
Mo1 S2 Mo2 71.62(3)
Mo1 S4 Mo3 74.42(3)
S10 P3 S9 107.12(7)
O6 P3 S10 113.94(13)
O6 P3 S9 112.36(14)
O5 P3 S10 113.92(13)
O5 P3 S9 113.30(16)
O5 P3 O6 96.15(19)
P3 S9 Mo3 87.65(5)
P2 S8 Mo2 88.39(6)
P1 S5 Mo1 87.53(6)
S7 P2 S8 106.44(7)
O4 P2 S8 111.28(15)
O4 P2 S7 116.06(16)
O4 P2 O3 96.5(2)
O3 P2 S8 113.07(16)
O3 P2 S7 113.54(16)
O2 P1 S5 112.45(15)
O2 P1 O1 95.93(18)
O2 P1 S6 114.46(17)
O1 P1 S5 112.49(17)
O1 P1 S6 114.32(17)
S6 P1 S5 107.12(7)
P2 S7 Mo2 87.12(5)
C18 O8 Mo1 122.5(3)
C18 O7 Mo2 121.8(3)
C11 O6 P3 120.8(3)
C3 O2 P1 121.2(3)
C9 O5 P3 125.7(4)
C9A O5 P3 136.3(10)
C17 N1 Mo3 122.0(3)
C13 N1 Mo3 122.1(3)
C13 N1 C17 115.9(4)
C7 O4 P2 122.2(3)
C5 O3 P2 122.9(4)
C5A O3 P2 126.0(12)
C1 O1 P1 121.1(3)
O8 C18 O7 127.1(4)
O8 C18 C19 115.6(4)
O7 C18 C19 117.3(4)
C25 C20 C19 120.5(4)
C25 C20 C21 117.8(5)
C21 C20 C19 121.7(4)
C18 C19 H19A 110.2
C18 C19 H19 112.3
C20 C19 C18 110.0(4)
C20 C19 H19A 110.2
C20 C19 H19 112.3
C20 C19 O10 107.2(5)
O9 C19 C18 109.8(5)
O9 C19 C20 106.3(5)
O9 C19 H19A 110.2
O10 C19 C18 102.0(5)
O10 C19 H19 112.3
N1 C17 H17 118.2
N1 C17 C16 123.6(4)
C16 C17 H17 118.2
C17 C16 H16 120.4
C17 C16 C15 119.1(4)
C15 C16 H16 120.4
N1 C13 H13 117.8
N1 C13 C14 124.3(4)
C14 C13 H13 117.8
C20 C25 H25 119.8
C20 C25 C24 120.5(5)
C24 C25 H25 119.8
O2 C3 H3A 110.1
O2 C3 H3B 110.1
O2 C3 C4 107.9(5)
H3A C3 H3B 108.4
C4 C3 H3A 110.1
C4 C3 H3B 110.1
C13 C14 H14 120.9
C15 C14 C13 118.1(4)
C15 C14 H14 120.9
C16 C15 H15 120.5
C14 C15 C16 118.9(5)
C14 C15 H15 120.5
H6AA C6 H6AB 109.5
H6AA C6 H6AC 109.5
H6AB C6 H6AC 109.5
H6BD C6 H6BE 109.5
H6BD C6 H6BF 109.5
H6BE C6 H6BF 109.5
C5 C6 H6AA 109.5
C5 C6 H6AB 109.5
C5 C6 H6AC 109.5
C5A C6 H6BD 109.5
C5A C6 H6BE 109.5
C5A C6 H6BF 109.5
C20 C21 H21 119.5
C22 C21 C20 121.0(6)
C22 C21 H21 119.5
C19 O9 H9 109.5
C3 C4 H4A 109.5
C3 C4 H4B 109.5
C3 C4 H4C 109.5
H4A C4 H4B 109.5
H4A C4 H4C 109.5
H4B C4 H4C 109.5
O4 C7 H7A 109.6
O4 C7 H7B 109.6
O4 C7 C8 110.3(5)
H7A C7 H7B 108.1
C8 C7 H7A 109.6
C8 C7 H7B 109.6
H10A C10 H10B 109.5
H10A C10 H10C 109.5
H10B C10 H10C 109.5
H10D C10 H10E 109.5
H10D C10 H10F 109.5
H10E C10 H10F 109.5
C9 C10 H10A 109.5
C9 C10 H10B 109.5
C9 C10 H10C 109.5
C9A C10 H10D 109.5
C9A C10 H10E 109.5
C9A C10 H10F 109.5
C25 C24 H24 119.5
C23 C24 C25 121.0(6)
C23 C24 H24 119.5
O1 C1 H1A 109.5
O1 C1 H1B 109.5
H1A C1 H1B 108.1
C2 C1 O1 110.8(6)
C2 C1 H1A 109.5
C2 C1 H1B 109.5
C24 C23 H23 120.2
C24 C23 C22 119.6(6)
C22 C23 H23 120.2
O6 C11 H11A 109.1
O6 C11 H11B 109.1
H11A C11 H11B 107.9
C12 C11 O6 112.3(5)
C12 C11 H11A 109.1
C12 C11 H11B 109.1
O3 C5 C6 109.7(7)
O3 C5 H5A 109.7
O3 C5 H5B 109.7
C6 C5 H5A 109.7
C6 C5 H5B 109.7
H5A C5 H5B 108.2
C21 C22 H22 120.0
C23 C22 C21 120.0(6)
C23 C22 H22 120.0
C7 C8 H8A 109.5
C7 C8 H8B 109.5
C7 C8 H8C 109.5
H8A C8 H8B 109.5
H8A C8 H8C 109.5
H8B C8 H8C 109.5
O5 C9 C10 109.9(6)
O5 C9 H9A 109.7
O5 C9 H9B 109.7
C10 C9 H9A 109.7
C10 C9 H9B 109.7
H9A C9 H9B 108.2
C1 C2 H2A 109.5
C1 C2 H2B 109.5
C1 C2 H2C 109.5
H2A C2 H2B 109.5
H2A C2 H2C 109.5
H2B C2 H2C 109.5
P1 S6 Mo1 87.09(6)
C11 C12 H12A 109.5
C11 C12 H12B 109.5
C11 C12 H12C 109.5
H12A C12 H12B 109.5
H12A C12 H12C 109.5
H12B C12 H12C 109.5
C19 O10 H10 109.5
O3 C5A C6 112(2)
O3 C5A H5AA 109.2
O3 C5A H5AB 109.2
C6 C5A H5AA 109.2
C6 C5A H5AB 109.2
H5AA C5A H5AB 107.9
O5 C9A C10 121.1(19)
O5 C9A H9AA 107.1
O5 C9A H9AB 107.1
C10 C9A H9AA 107.1
C10 C9A H9AB 107.1
H9AA C9A H9AB 106.8

loop_
_geom_bond_atom_site_label_1
_geom_bond_atom_site_label_2
_geom_bond_distance
Mo3 Mo1 2.7617(5)
Mo3 Mo2 2.7529(5)
Mo3 S1 2.3429(10)
Mo3 S3 2.2980(10)
Mo3 S10 2.5616(11)
Mo3 S4 2.2877(11)
Mo3 S9 2.5558(11)
Mo3 N1 2.353(3)
Mo1 Mo2 2.6972(5)
Mo1 S1 2.3277(10)
Mo1 S2 2.3013(11)
Mo1 S4 2.2789(12)
Mo1 S5 2.5203(12)
Mo1 O8 2.205(3)
Mo1 S6 2.5533(12)
Mo2 S1 2.3368(10)
Mo2 S3 2.2894(11)
Mo2 S2 2.3083(11)
Mo2 S8 2.5097(12)
Mo2 S7 2.5667(12)
Mo2 O7 2.241(3)
S10 P3 1.9884(15)
P3 S9 1.9953(16)
P3 O6 1.574(3)
P3 O5 1.553(3)
S8 P2 1.9967(17)
S5 P1 2.0001(18)
P2 S7 1.9817(18)
P2 O4 1.561(3)
P2 O3 1.575(4)
P1 O2 1.571(3)
P1 O1 1.577(3)
P1 S6 1.9779(19)
O8 C18 1.246(5)
O7 C18 1.269(5)
O6 C11 1.465(6)
O2 C3 1.444(6)
O5 C9 1.400(7)
O5 C9A 1.32(2)
N1 C17 1.340(5)
N1 C13 1.339(5)
O4 C7 1.433(6)
O3 C5 1.413(9)
O3 C5A 1.39(3)
O1 C1 1.449(7)
C18 C19 1.539(6)
C20 C19 1.508(6)
C20 C25 1.359(7)
C20 C21 1.375(6)
C19 H19A 0.9800
C19 H19 0.9800
C19 O9 1.498(8)
C19 O10 1.531(9)
C17 H17 0.9300
C17 C16 1.361(6)
C16 H16 0.9300
C16 C15 1.378(7)
C13 H13 0.9300
C13 C14 1.375(6)
C25 H25 0.9300
C25 C24 1.369(8)
C3 H3A 0.9700
C3 H3B 0.9700
C3 C4 1.486(7)
C14 H14 0.9300
C14 C15 1.364(6)
C15 H15 0.9300
C6 H6AA 0.9600
C6 H6AB 0.9600
C6 H6AC 0.9600
C6 H6BD 0.9600
C6 H6BE 0.9600
C6 H6BF 0.9600
C6 C5 1.453(9)
C6 C5A 1.44(3)
C21 H21 0.9300
C21 C22 1.368(8)
O9 H9 0.8200
C4 H4A 0.9600
C4 H4B 0.9600
C4 H4C 0.9600
C7 H7A 0.9700
C7 H7B 0.9700
C7 C8 1.453(8)
C10 H10A 0.9600
C10 H10B 0.9600
C10 H10C 0.9600
C10 H10D 0.9600
C10 H10E 0.9600
C10 H10F 0.9600
C10 C9 1.493(8)
C10 C9A 1.41(2)
C24 H24 0.9300
C24 C23 1.343(9)
C1 H1A 0.9700
C1 H1B 0.9700
C1 C2 1.357(9)
C23 H23 0.9300
C23 C22 1.345(9)
C11 H11A 0.9700
C11 H11B 0.9700
C11 C12 1.380(8)
C5 H5A 0.9700
C5 H5B 0.9700
C22 H22 0.9300
C8 H8A 0.9600
C8 H8B 0.9600
C8 H8C 0.9600
C9 H9A 0.9700
C9 H9B 0.9700
C2 H2A 0.9600
C2 H2B 0.9600
C2 H2C 0.9600
C12 H12A 0.9600
C12 H12B 0.9600
C12 H12C 0.9600
O10 H10 0.8200
C5A H5AA 0.9700
C5A H5AB 0.9700
C9A H9AA 0.9700
C9A H9AB 0.9700

loop_
_geom_torsion_atom_site_label_1
_geom_torsion_atom_site_label_2
_geom_torsion_atom_site_label_3
_geom_torsion_atom_site_label_4
_geom_torsion
Mo3 N1 C17 C16 -178.4(4)
Mo3 N1 C13 C14 178.1(3)
Mo1 O8 C18 O7 4.4(6)
Mo1 O8 C18 C19 -174.5(3)
Mo2 O7 C18 O8 -2.3(6)
Mo2 O7 C18 C19 176.7(3)
S10 P3 O6 C11 65.2(4)
S10 P3 O5 C9 -42.6(5)
S10 P3 O5 C9A 23.7(19)
P3 O6 C11 C12 169.0(7)
P3 O5 C9 C10 165.0(4)
P3 O5 C9A C10 -152.9(10)
S9 P3 O6 C11 -56.8(4)
S9 P3 O5 C9 80.2(5)
S9 P3 O5 C9A 146.5(18)
S8 P2 O4 C7 -53.2(4)
S8 P2 O3 C5 73.7(7)
S8 P2 O3 C5A 122(2)
S5 P1 O2 C3 -66.3(4)
S5 P1 O1 C1 61.9(5)
P2 O4 C7 C8 123.9(5)
P2 O3 C5 C6 166.4(5)
P2 O3 C5A C6 -160.4(12)
P1 O2 C3 C4 178.1(4)
P1 O1 C1 C2 -159.0(7)
S7 P2 O4 C7 68.7(4)
S7 P2 O3 C5 -47.7(7)
S7 P2 O3 C5A 1(2)
O8 C18 C19 C20 68.0(5)
O8 C18 C19 O9 -175.3(5)
O8 C18 C19 O10 -45.6(6)
O7 C18 C19 C20 -111.1(4)
O7 C18 C19 O9 5.6(6)
O7 C18 C19 O10 135.3(5)
O6 P3 O5 C9 -162.2(5)
O6 P3 O5 C9A -95.9(19)
O2 P1 O1 C1 179.2(5)
O5 P3 O6 C11 -175.1(4)
N1 C17 C16 C15 0.4(8)
N1 C13 C14 C15 0.3(7)
O4 P2 O3 C5 -169.8(7)
O4 P2 O3 C5A -121(2)
O3 P2 O4 C7 -171.1(4)
O1 P1 O2 C3 176.3(4)
C20 C25 C24 C23 0.8(12)
C20 C21 C22 C23 -1.0(10)
C19 C20 C25 C24 179.0(6)
C19 C20 C21 C22 -178.9(5)
C17 N1 C13 C14 0.5(6)
C17 C16 C15 C14 0.4(8)
C13 N1 C17 C16 -0.8(7)
C13 C14 C15 C16 -0.7(8)
C25 C20 C19 C18 -137.5(5)
C25 C20 C19 O9 103.6(6)
C25 C20 C19 O10 -27.4(7)
C25 C20 C21 C22 0.2(9)
C25 C24 C23 C22 -1.5(12)
C21 C20 C19 C18 41.6(6)
C21 C20 C19 O9 -77.3(6)
C21 C20 C19 O10 151.7(5)
C21 C20 C25 C24 -0.1(9)
C24 C23 C22 C21 1.6(11)
S6 P1 O2 C3 56.2(4)
S6 P1 O1 C1 -60.5(5)
